data_2210958
loop_
_publ_author_name
'Rui-Qin Zhong'
'Ru-Qiang Zou'
'Qiang Xu'

_publ_section_title
;Diaquabis(5-carboxy-1<i>H</i>-imidazole-4-carboxylato-\k^2^<i>N</i>,<i>O</i>)zinc(II)--4,4'-bipyridine
 (1/1)
;
_journal_coeditor_code DN2064
_journal_issue 11
_journal_name_full 'Acta Crystallographica Section E'
_journal_page_first m2789
_journal_page_last m2790
_journal_paper_doi 10.1107/S1600536806039705
_journal_volume 62
_journal_year 2006
_chemical_formula_iupac '[Zn (C5 H3 N2 O4)2 (H2 O)2], C10 H8 N2'
_chemical_formula_moiety 'C20 H18 N6 O10 Zn, C10 H8 N2'
_chemical_formula_sum 'C20 H18 N6 O10 Zn'
_chemical_formula_weight 567.78
_chemical_name_systematic
;
Diaquabis(5-carboxy-1H-imidazole-4-carboxylato-\k^2^N,O)zinc(II)
4,4'-bipyridine solvate
;
_space_group_IT_number 2
_symmetry_cell_setting triclinic
_symmetry_space_group_name_Hall '-P 1'
_symmetry_space_group_name_H-M 'P -1'
_atom_sites_solution_hydrogens geom
_atom_sites_solution_primary direct
_atom_sites_solution_secondary difmap
_audit_creation_method SHELXL-97
_cell_angle_alpha 86.317(2)
_cell_angle_beta 86.687(2)
_cell_angle_gamma 72.588(2)
_cell_formula_units_Z 1
_cell_length_a 5.0195(5)
_cell_length_b 6.6503(7)
_cell_length_c 17.0480(17)
_cell_measurement_reflns_used 1052
_cell_measurement_temperature 293(2)
_cell_measurement_theta_max 28.04
_cell_measurement_theta_min 2.89
_cell_volume 541.44(10)
_computing_cell_refinement 'SAINT (Bruker, 1998'
_computing_data_collection 'SMART (Bruker,1998)'
_computing_data_reduction SAINT
_computing_molecular_graphics
;
PLATON (Spek, 2003), ORTEPIII (Burnett & Johnson, 1996) and
ORTEP-3 for
Windows (Farrugia, 1997)
;
_computing_publication_material SHELXL97
_computing_structure_refinement 'SHELXL97 (Sheldrick, 1997)'
_computing_structure_solution 'SHELXS97 (Sheldrick, 1997)'
_diffrn_ambient_temperature 293(2)
_diffrn_measured_fraction_theta_full 0.981
_diffrn_measured_fraction_theta_max 0.981
_diffrn_measurement_device_type 'Bruker SMART CCD area-detector'
_diffrn_measurement_method '\f and \w'
_diffrn_radiation_monochromator graphite
_diffrn_radiation_source 'fine-focus sealed tube'
_diffrn_radiation_type MoK\a
_diffrn_radiation_wavelength 0.71073
_diffrn_reflns_av_R_equivalents 0.0092
_diffrn_reflns_av_sigmaI/netI 0.0177
_diffrn_reflns_limit_h_max 6
_diffrn_reflns_limit_h_min -6
_diffrn_reflns_limit_k_max 8
_diffrn_reflns_limit_k_min -7
_diffrn_reflns_limit_l_max 20
_diffrn_reflns_limit_l_min -14
_diffrn_reflns_number 2982
_diffrn_reflns_theta_full 26.02
_diffrn_reflns_theta_max 26.02
_diffrn_reflns_theta_min 2.40
_diffrn_standards_decay_% 0
_diffrn_standards_interval_time 507
_diffrn_standards_number 0
_exptl_absorpt_coefficient_mu 1.209
_exptl_absorpt_correction_T_max 1.000000
_exptl_absorpt_correction_T_min 0.987649
_exptl_absorpt_correction_type multi-scan
_exptl_absorpt_process_details '(SADABS; Sheldrick, 1998)'
_exptl_crystal_colour colorless
_exptl_crystal_density_diffrn 1.741
_exptl_crystal_density_method 'not measured'
_exptl_crystal_description block
_exptl_crystal_F_000 290
_exptl_crystal_size_max 0.22
_exptl_crystal_size_mid 0.18
_exptl_crystal_size_min 0.16
_refine_diff_density_max 0.310
_refine_diff_density_min -0.385
_refine_ls_extinction_method none
_refine_ls_goodness_of_fit_ref 1.074
_refine_ls_hydrogen_treatment mixed
_refine_ls_matrix_type full
_refine_ls_number_parameters 176
_refine_ls_number_reflns 2096
_refine_ls_number_restraints 3
_refine_ls_restrained_S_all 1.074
_refine_ls_R_factor_all 0.0251
_refine_ls_R_factor_gt 0.0247
_refine_ls_shift/su_max 0.000
_refine_ls_shift/su_mean 0.000
_refine_ls_structure_factor_coef Fsqd
_refine_ls_weighting_details 'calc w=1/[\s^2^(Fo^2^)+(0.037P)^2^+0.2715P] where P=(Fo^2^+2Fc^2^)/3'
_refine_ls_weighting_scheme calc
_refine_ls_wR_factor_gt 0.0653
_refine_ls_wR_factor_ref 0.0657
_reflns_number_gt 2055
_reflns_number_total 2096
_reflns_threshold_expression I>2\s(I)
_cod_data_source_file dn2064.cif
_cod_data_source_block I
_cod_original_sg_symbol_H-M P-1
_cod_database_code 2210958
_cod_database_fobs_code 2210958

loop_
_symmetry_equiv_pos_as_xyz
'x, y, z'
'-x, -y, -z'

loop_
_atom_site_type_symbol
_atom_site_label
_atom_site_fract_x
_atom_site_fract_y
_atom_site_fract_z
_atom_site_U_iso_or_equiv
_atom_site_adp_type
_atom_site_calc_flag
_atom_site_refinement_flags
_atom_site_occupancy
Zn Zn1 0.0000 0.5000 0.0000 0.01828(10) Uani d S 1
C C1 0.0660(3) 0.2391(2) 0.14291(9) 0.0173(3) Uani d . 1
C C2 0.1683(3) 0.1837(2) 0.21691(9) 0.0184(3) Uani d . 1
C C3 0.2999(3) 0.4505(2) 0.16625(9) 0.0193(3) Uani d . 1
H H3 0.3836 0.5582 0.1608 0.023 Uiso calc R 1
C C4 -0.1119(3) 0.1550(2) 0.09515(9) 0.0181(3) Uani d . 1
C C5 0.1486(4) 0.0173(3) 0.27743(10) 0.0236(3) Uani d . 1
C C6 0.6585(4) 0.2559(3) 0.42332(10) 0.0266(4) Uani d . 1
H H6 0.5871 0.1421 0.4323 0.032 Uiso calc R 1
C C7 0.8091(4) 0.3014(3) 0.48157(10) 0.0247(3) Uani d . 1
H H7 0.8368 0.2197 0.5284 0.030 Uiso calc R 1
C C8 0.9192(3) 0.4704(3) 0.46967(9) 0.0208(3) Uani d . 1
C C9 0.8697(4) 0.5856(3) 0.39810(10) 0.0269(4) Uani d . 1
H H9 0.9397 0.6995 0.3872 0.032 Uiso calc R 1
C C10 0.7160(4) 0.5293(3) 0.34337(10) 0.0275(4) Uani d . 1
H H10 0.6844 0.6086 0.2960 0.033 Uiso calc R 1
N N1 0.1504(3) 0.4066(2) 0.11185(8) 0.0185(3) Uani d . 1
N N2 0.3153(3) 0.3200(2) 0.23021(8) 0.0195(3) Uani d . 1
H H2 0.4021 0.3218 0.2721 0.023 Uiso calc R 1
N N3 0.6102(3) 0.3671(2) 0.35478(8) 0.0251(3) Uani d . 1
O O1 -0.1944(3) 0.00447(18) 0.12403(7) 0.0247(3) Uani d . 1
O O2 -0.1707(2) 0.24418(17) 0.02826(7) 0.0203(2) Uani d . 1
O O3 0.0048(3) -0.1086(2) 0.25900(8) 0.0353(3) Uani d . 1
H H3A -0.0639 -0.0693 0.2161 0.053 Uiso calc R 1
O O4 0.2596(3) -0.0011(2) 0.33940(7) 0.0324(3) Uani d . 1
O O1W -0.3645(2) 0.71321(18) 0.05378(7) 0.0216(2) Uani d D 1
H H1WA -0.330(4) 0.816(2) 0.0697(11) 0.026 Uiso d D 1
H H1WB -0.508(3) 0.748(3) 0.0291(11) 0.026 Uiso d D 1

loop_
_atom_site_aniso_label
_atom_site_aniso_U_11
_atom_site_aniso_U_22
_atom_site_aniso_U_33
_atom_site_aniso_U_12
_atom_site_aniso_U_13
_atom_site_aniso_U_23
Zn1 0.02199(15) 0.02082(15) 0.01564(15) -0.01142(10) -0.00674(10) 0.00237(9)
C1 0.0188(7) 0.0178(7) 0.0173(7) -0.0085(6) -0.0020(6) -0.0004(6)
C2 0.0200(7) 0.0198(7) 0.0169(8) -0.0080(6) -0.0017(6) -0.0020(6)
C3 0.0211(7) 0.0223(8) 0.0179(8) -0.0108(6) -0.0042(6) -0.0013(6)
C4 0.0175(7) 0.0181(7) 0.0202(8) -0.0069(6) -0.0014(6) -0.0035(6)
C5 0.0295(8) 0.0224(8) 0.0187(8) -0.0077(7) -0.0008(6) 0.0015(6)
C6 0.0300(9) 0.0292(9) 0.0243(9) -0.0136(7) -0.0055(7) -0.0013(7)
C7 0.0297(8) 0.0274(8) 0.0191(8) -0.0114(7) -0.0061(7) 0.0022(6)
C8 0.0195(7) 0.0251(8) 0.0179(8) -0.0062(6) -0.0027(6) -0.0020(6)
C9 0.0343(9) 0.0305(9) 0.0209(8) -0.0168(7) -0.0077(7) 0.0039(7)
C10 0.0330(9) 0.0325(9) 0.0187(8) -0.0118(7) -0.0089(7) 0.0029(7)
N1 0.0211(6) 0.0198(6) 0.0178(7) -0.0106(5) -0.0041(5) 0.0004(5)
N2 0.0218(6) 0.0241(7) 0.0152(6) -0.0099(5) -0.0058(5) -0.0007(5)
N3 0.0248(7) 0.0306(8) 0.0214(7) -0.0089(6) -0.0067(5) -0.0037(6)
O1 0.0337(6) 0.0244(6) 0.0231(6) -0.0189(5) -0.0031(5) -0.0009(5)
O2 0.0223(6) 0.0233(6) 0.0194(6) -0.0120(5) -0.0065(4) -0.0006(4)
O3 0.0572(9) 0.0319(7) 0.0257(7) -0.0275(7) -0.0084(6) 0.0086(5)
O4 0.0424(7) 0.0356(7) 0.0202(6) -0.0131(6) -0.0090(5) 0.0072(5)
O1W 0.0214(6) 0.0225(6) 0.0250(6) -0.0113(5) -0.0079(5) -0.0022(5)

loop_
_atom_type_symbol
_atom_type_description
_atom_type_scat_dispersion_real
_atom_type_scat_dispersion_imag
_atom_type_scat_source
C C 0.0033 0.0016 'International Tables Vol C Tables 4.2.6.8 and 6.1.1.4'
H H 0.0000 0.0000 'International Tables Vol C Tables 4.2.6.8 and 6.1.1.4'
N N 0.0061 0.0033 'International Tables Vol C Tables 4.2.6.8 and 6.1.1.4'
O O 0.0106 0.0060 'International Tables Vol C Tables 4.2.6.8 and 6.1.1.4'
Zn Zn 0.2839 1.4301 'International Tables Vol C Tables 4.2.6.8 and 6.1.1.4'

loop_
_geom_angle_atom_site_label_1
_geom_angle_atom_site_label_2
_geom_angle_atom_site_label_3
_geom_angle_site_symmetry_1
_geom_angle_site_symmetry_3
_geom_angle
N1 Zn1 N1 2_565 . 180.00(9)
N1 Zn1 O2 2_565 . 100.39(4)
N1 Zn1 O2 . . 79.61(4)
N1 Zn1 O2 2_565 2_565 79.61(4)
N1 Zn1 O2 . 2_565 100.39(4)
O2 Zn1 O2 . 2_565 180.00(6)
N1 Zn1 O1W 2_565 2_565 88.44(5)
N1 Zn1 O1W . 2_565 91.56(5)
O2 Zn1 O1W . 2_565 90.15(4)
O2 Zn1 O1W 2_565 2_565 89.85(4)
N1 Zn1 O1W 2_565 . 91.56(5)
N1 Zn1 O1W . . 88.44(5)
O2 Zn1 O1W . . 89.85(4)
O2 Zn1 O1W 2_565 . 90.15(4)
O1W Zn1 O1W 2_565 . 180.00(6)
N1 C1 C2 . . 109.16(13)
N1 C1 C4 . . 118.39(13)
C2 C1 C4 . . 132.43(14)
N2 C2 C1 . . 105.96(13)
N2 C2 C5 . . 120.42(14)
C1 C2 C5 . . 133.62(15)
N1 C3 N2 . . 111.38(14)
N1 C3 H3 . . 124.3
N2 C3 H3 . . 124.3
O1 C4 O2 . . 124.99(14)
O1 C4 C1 . . 118.59(14)
O2 C4 C1 . . 116.42(13)
O4 C5 O3 . . 122.45(15)
O4 C5 C2 . . 121.44(16)
O3 C5 C2 . . 116.11(15)
N3 C6 C7 . . 123.30(16)
N3 C6 H6 . . 118.4
C7 C6 H6 . . 118.4
C6 C7 C8 . . 119.62(16)
C6 C7 H7 . . 120.2
C8 C7 H7 . . 120.2
C7 C8 C9 . . 117.02(15)
C7 C8 C8 . 2_766 122.38(19)
C9 C8 C8 . 2_766 120.59(19)
C10 C9 C8 . . 119.45(16)
C10 C9 H9 . . 120.3
C8 C9 H9 . . 120.3
N3 C10 C9 . . 123.55(16)
N3 C10 H10 . . 118.2
C9 C10 H10 . . 118.2
C3 N1 C1 . . 105.83(13)
C3 N1 Zn1 . . 143.05(11)
C1 N1 Zn1 . . 111.12(10)
C3 N2 C2 . . 107.67(13)
C3 N2 H2 . . 126.2
C2 N2 H2 . . 126.2
C6 N3 C10 . . 117.06(15)
C4 O2 Zn1 . . 114.46(9)
C5 O3 H3A . . 109.5
Zn1 O1W H1WA . . 111.6(14)
Zn1 O1W H1WB . . 117.3(14)
H1WA O1W H1WB . . 111.5(17)

loop_
_geom_bond_atom_site_label_1
_geom_bond_atom_site_label_2
_geom_bond_site_symmetry_2
_geom_bond_distance
Zn1 N1 2_565 2.0798(13)
Zn1 N1 . 2.0798(13)
Zn1 O2 . 2.1400(11)
Zn1 O2 2_565 2.1400(11)
Zn1 O1W 2_565 2.1491(12)
Zn1 O1W . 2.1491(12)
C1 N1 . 1.3713(19)
C1 C2 . 1.376(2)
C1 C4 . 1.488(2)
C2 N2 . 1.365(2)
C2 C5 . 1.485(2)
C3 N1 . 1.325(2)
C3 N2 . 1.340(2)
C3 H3 . 0.9300
C4 O1 . 1.2559(19)
C4 O2 . 1.260(2)
C5 O4 . 1.205(2)
C5 O3 . 1.320(2)
C6 N3 . 1.336(2)
C6 C7 . 1.383(2)
C6 H6 . 0.9300
C7 C8 . 1.392(2)
C7 H7 . 0.9300
C8 C9 . 1.392(2)
C8 C8 2_766 1.491(3)
C9 C10 . 1.381(2)
C9 H9 . 0.9300
C10 N3 . 1.337(2)
C10 H10 . 0.9300
N2 H2 . 0.8600
O3 H3A . 0.8200
O1W H1WA . 0.815(9)
O1W H1WB . 0.818(9)

loop_
_geom_hbond_atom_site_label_D
_geom_hbond_atom_site_label_H
_geom_hbond_atom_site_label_A
_geom_hbond_site_symmetry_A
_geom_hbond_distance_DH
_geom_hbond_distance_HA
_geom_hbond_distance_DA
_geom_hbond_angle_DHA
N2 H2 N3 . 0.86 1.89 2.7435(19) 169.7
O3 H3A O1 . 0.82 1.72 2.5403(18) 177.2
O1W H1WA O1 1_565 0.815(9) 1.908(10) 2.7058(16) 165.9(19)
O1W H1WB O2 2_465 0.818(9) 1.921(10) 2.7224(15) 166.0(19)
